data_4323812
loop_
_publ_author_name
'Anna Svetlanova-Larsen'
'John L. Hubbard'

_publ_section_title
;
 Evaluation of Triflate Displacement by Water in CH2Cl2 Solution:
 Comparison of trans-[Rh(CO)(PPh3)2(OSO2CF3)] and the Crystalline Salt
 trans-[Rh(CO)(PPh3)2(OH2)][OTf]
;
_journal_name_full 'Inorganic Chemistry'
_journal_page_first 3073
_journal_page_last 3076
_journal_paper_doi 10.1021/ic951287h
_journal_volume 35
_journal_year 1996
_chemical_compound_source synthesis
_chemical_formula_analytical 'C38 H32 O5 F3 S P2 Rh '
_chemical_formula_sum 'C38 H30 F3 O4 P2 Rh S'
_chemical_formula_weight 804.53
_space_group_IT_number 15
_symmetry_cell_setting monoclinic
_symmetry_space_group_name_Hall '-C 2yc'
_symmetry_space_group_name_H-M 'C 1 2/c 1'
_atom_sites_solution_hydrogens geom
_atom_sites_solution_primary direct
_atom_sites_solution_secondary difmap
_audit_creation_method SHELXL
_cell_angle_alpha 90.00
_cell_angle_beta 107.03(3)
_cell_angle_gamma 90.00
_cell_formula_units_Z 4
_cell_length_a 23.401(8)
_cell_length_b 9.122(4)
_cell_length_c 17.047(6)
_cell_measurement_reflns_used 2283
_cell_measurement_temperature 293(2)
_cell_measurement_theta_max 22.5
_cell_measurement_theta_min 1.5
_cell_volume 3479(2)
_computing_cell_refinement 'Vax 3100'
_computing_data_collection 'Vax 3100 '
_computing_data_reduction 'Vax 3100'
_computing_molecular_graphics 'PC-based XP program'
_computing_publication_material 'PC-based SHELXL-93'
_computing_structure_refinement 'SHELXL-93 (Sheldrick, 1993)'
_computing_structure_solution 'SHELXS-86 (Sheldrick, 1990)'
_diffrn_ambient_temperature 173(2)
_diffrn_measurement_device 'Siemens P4'
_diffrn_measurement_method 'theta- 2 theta '
_diffrn_radiation_monochromator graphite
_diffrn_radiation_source 'fine-focus sealed tube'
_diffrn_radiation_type MoK\a
_diffrn_radiation_wavelength 0.71073
_diffrn_reflns_av_R_equivalents 0.0642
_diffrn_reflns_av_sigmaI/netI 0.2065
_diffrn_reflns_limit_h_max 25
_diffrn_reflns_limit_h_min 0
_diffrn_reflns_limit_k_max 9
_diffrn_reflns_limit_k_min 0
_diffrn_reflns_limit_l_max 17
_diffrn_reflns_limit_l_min -18
_diffrn_reflns_number 2345
_diffrn_reflns_theta_max 22.56
_diffrn_reflns_theta_min 1.82
_diffrn_standards_decay_% 2
_diffrn_standards_interval_count 50
_diffrn_standards_number 2
_exptl_absorpt_coefficient_mu 0.699
_exptl_absorpt_correction_T_max 0.98
_exptl_absorpt_correction_T_min 0.88
_exptl_absorpt_correction_type psi-scans
_exptl_crystal_colour pale_yellow
_exptl_crystal_density_diffrn 1.57
_exptl_crystal_density_meas 1.57
_exptl_crystal_density_method 'flotation in CCl4/ hexane'
_exptl_crystal_description needles
_exptl_crystal_F_000 1632
_exptl_crystal_size_max 0.50
_exptl_crystal_size_mid 0.15
_exptl_crystal_size_min 0.10
_refine_diff_density_max 1.149
_refine_diff_density_min -0.766
_refine_diff_density_rms 0.177
_refine_ls_extinction_coef no
_refine_ls_extinction_method none
_refine_ls_goodness_of_fit_all 1.108
_refine_ls_goodness_of_fit_obs 1.220
_refine_ls_hydrogen_treatment constr
_refine_ls_matrix_type full
_refine_ls_number_parameters 129
_refine_ls_number_reflns 2278
_refine_ls_number_restraints 4
_refine_ls_restrained_S_all 1.123
_refine_ls_restrained_S_obs 1.217
_refine_ls_R_factor_all 0.2126
_refine_ls_R_factor_obs 0.1057
_refine_ls_shift/esd_max -0.004
_refine_ls_shift/esd_mean 0.000
_refine_ls_structure_factor_coef Fsqd
_refine_ls_weighting_details 'w=1/[\s^2^(Fo^2^)+(0.0010P)^2^+162.2319P] where P=(Fo^2^+2Fc^2^)/3'
_refine_ls_weighting_scheme calc
_refine_ls_wR_factor_all 0.2308
_refine_ls_wR_factor_obs 0.1740
_reflns_number_observed 1144
_reflns_number_total 2283
_reflns_observed_criterion >2sigma(I)
_cod_data_source_file ic951287h.cif
_cod_data_source_block as23a_JL_HUBBARD/UTAH_STATE_UNIVERSITY
_cod_depositor_comments
;
The following automatic conversions were performed:

'_refine_ls_weighting_scheme' value 'calc
w=1/[\s^2^(Fo^2^)+(0.0010P)^2^+162.2319P] where P=(Fo^2^+2Fc^2^)/3'
was changed to 'calc'. New tag '_refine_ls_weighting_details' was
created. The value of the new tag was set to
'w=1/[\s^2^(Fo^2^)+(0.0010P)^2^+162.2319P] where P=(Fo^2^+2Fc^2^)/3'.

Automatic conversion script
Id: cif_fix_values 3143 2015-03-26 13:38:13Z robertas 
;
_cod_original_cell_volume 3479.4(23)
_cod_database_code 4323812

loop_
_symmetry_equiv_pos_as_xyz
'x, y, z'
'-x, y, -z+1/2'
'x+1/2, y+1/2, z'
'-x+1/2, y+1/2, -z+1/2'
'-x, -y, -z'
'x, -y, z-1/2'
'-x+1/2, -y+1/2, -z'
'x+1/2, -y+1/2, z-1/2'

loop_
_atom_site_aniso_label
_atom_site_aniso_U_11
_atom_site_aniso_U_22
_atom_site_aniso_U_33
_atom_site_aniso_U_23
_atom_site_aniso_U_13
_atom_site_aniso_U_12
Rh 0.0207(11) 0.0294(12) 0.0251(11) -0.0073(14) 0.0010(8) 0.0059(14)
P1 0.020(2) 0.023(3) 0.022(2) -0.006(2) 0.003(2) 0.000(2)
F1 0.050(11) 0.097(15) 0.705(64) 0.183(24) 0.013(27) 0.001(12)
F2 0.048(8) 0.080(14) 0.190(16) 0.037(12) -0.032(9) -0.012(8)
F3 0.100(14) 0.178(20) 0.111(13) 0.071(13) -0.022(11) -0.054(13)

loop_
_atom_site_label
_atom_site_type_symbol
_atom_site_fract_x
_atom_site_fract_y
_atom_site_fract_z
_atom_site_U_iso_or_equiv
_atom_site_thermal_displace_type
_atom_site_occupancy
_atom_site_calc_flag
_atom_site_refinement_flags
_atom_site_disorder_group
Rh Rh 0.5000 0.0000 0.5000 0.0263(6) Uani 1 d SD .
P1 P 0.3990(2) 0.0418(5) 0.4853(3) 0.0222(13) Uani 1 d . .
C1 C 0.4886(40) -0.1836(17) 0.5016(42) 0.175(44) Uiso 0.50 d PD .
O1 O 0.4808(9) -0.2969(19) 0.5051(13) 0.016(5) Uiso 0.50 d PD .
O2 O 0.4828(12) -0.2143(15) 0.5049(16) 0.024(7) Uiso 0.50 d PD .
C22 C 0.4212(8) -0.0796(20) 0.6389(10) 0.031(5) Uiso 1 d . .
C23 C 0.4038(8) -0.1569(22) 0.7034(11) 0.038(5) Uiso 1 d . .
C24 C 0.3474(8) -0.1979(22) 0.6919(11) 0.037(5) Uiso 1 d . .
C25 C 0.3027(7) -0.1661(20) 0.6187(10) 0.029(5) Uiso 1 d . .
C26 C 0.3164(7) -0.0954(19) 0.5566(9) 0.023(4) Uiso 1 d . .
C21 C 0.3760(7) -0.0492(18) 0.5633(10) 0.024(4) Uiso 1 d . .
H22A H 0.4610 -0.0531 0.6429 0.080 Uiso 1 d . .
H23A H 0.4343 -0.1663 0.7590 0.080 Uiso 1 d . .
H24A H 0.3370 -0.2672 0.7276 0.080 Uiso 1 d . .
H25A H 0.2605 -0.1956 0.6124 0.080 Uiso 1 d . .
H26A H 0.2846 -0.0699 0.5070 0.080 Uiso 1 d . .
C42 C 0.3804(7) 0.3284(18) 0.4291(9) 0.018(4) Uiso 1 d . .
C43 C 0.3678(7) 0.4789(25) 0.4321(10) 0.040(5) Uiso 1 d . .
C44 C 0.3518(7) 0.5214(24) 0.4988(10) 0.039(5) Uiso 1 d . .
C45 C 0.3462(8) 0.4346(21) 0.5590(12) 0.039(5) Uiso 1 d . .
C46 C 0.3590(8) 0.2876(20) 0.5562(11) 0.029(5) Uiso 1 d . .
C41 C 0.3761(7) 0.2305(18) 0.4901(10) 0.020(4) Uiso 1 d . .
H42A H 0.3910 0.2903 0.3819 0.080 Uiso 1 d . .
H43A H 0.3660 0.5459 0.3902 0.080 Uiso 1 d . .
H44A H 0.3498 0.6264 0.5049 0.080 Uiso 1 d . .
H45A H 0.3296 0.4723 0.6026 0.080 Uiso 1 d . .
H46A H 0.3573 0.2278 0.6008 0.080 Uiso 1 d . .
C32 C 0.2894(7) 0.0291(19) 0.3582(9) 0.024(4) Uiso 1 d . .
C33 C 0.2541(7) -0.0144(26) 0.2845(9) 0.034(4) Uiso 1 d . .
C34 C 0.2740(7) -0.1203(20) 0.2368(10) 0.025(4) Uiso 1 d . .
C35 C 0.3320(7) -0.1718(19) 0.2645(10) 0.025(4) Uiso 1 d . .
C36 C 0.3689(8) -0.1253(21) 0.3416(10) 0.031(5) Uiso 1 d . .
C31 C 0.3488(6) -0.0232(20) 0.3869(8) 0.020(4) Uiso 1 d . .
H32A H 0.2734 0.0954 0.3908 0.080 Uiso 1 d . .
H33A H 0.2130 0.0183 0.2631 0.080 Uiso 1 d . .
H34A H 0.2475 -0.1540 0.1838 0.080 Uiso 1 d . .
H35A H 0.3452 -0.2418 0.2335 0.080 Uiso 1 d . .
H36A H 0.4099 -0.1572 0.3605 0.080 Uiso 1 d . .
F1 F 0.5014(9) 0.6648(22) 0.1664(21) 0.305(23) Uani 1 d . .
F2 F 0.5798(5) 0.5382(17) 0.2471(10) 0.120(7) Uani 1 d . .
F3 F 0.4987(8) 0.4148(22) 0.1621(10) 0.141(8) Uani 1 d . .
S S 0.5206 0.5199 0.1873 0.025(2) Uiso 0.50 d P .
C2 C 0.5226 0.5531 0.2419 0.050 Uiso 0.50 d P .

loop_
_atom_type_symbol
_atom_type_description
_atom_type_scat_dispersion_real
_atom_type_scat_dispersion_imag
_atom_type_scat_source
C C 0.0033 0.0016 'International Tables Vol C Tables 4.2.6.8 and 6.1.1.4'
H H 0.0000 0.0000 'International Tables Vol C Tables 4.2.6.8 and 6.1.1.4'
O O 0.0106 0.0060 'International Tables Vol C Tables 4.2.6.8 and 6.1.1.4'
F F 0.0171 0.0103 'International Tables Vol C Tables 4.2.6.8 and 6.1.1.4'
P P 0.1023 0.0942 'International Tables Vol C Tables 4.2.6.8 and 6.1.1.4'
S S 0.1246 0.1234 'International Tables Vol C Tables 4.2.6.8 and 6.1.1.4'
Rh Rh -1.1178 0.9187 'International Tables Vol C Tables 4.2.6.8 and 6.1.1.4'

loop_
_geom_angle_atom_site_label_1
_geom_angle_atom_site_label_2
_geom_angle_atom_site_label_3
_geom_angle
_geom_angle_site_symmetry_1
_geom_angle_site_symmetry_3
_geom_angle_publ_flag
C1 Rh C1 180.000(6) 5_656 . ?
C1 Rh O2 3.3(21) 5_656 5_656 ?
C1 Rh O2 176.7(22) . 5_656 ?
C1 Rh O2 176.7(21) 5_656 . ?
C1 Rh O2 3.3(22) . . ?
O2 Rh O2 180.000(2) 5_656 . ?
C1 Rh P1 90.2(28) 5_656 5_656 ?
C1 Rh P1 89.8(28) . 5_656 ?
O2 Rh P1 87.4(7) 5_656 5_656 ?
O2 Rh P1 92.6(7) . 5_656 ?
C1 Rh P1 89.8(28) 5_656 . ?
C1 Rh P1 90.2(28) . . ?
O2 Rh P1 92.6(7) 5_656 . ?
O2 Rh P1 87.4(7) . . ?
P1 Rh P1 180.0 5_656 . ?
C21 P1 C41 104.5(8) . . ?
C21 P1 C31 106.1(7) . . ?
C41 P1 C31 103.2(8) . . ?
C21 P1 Rh 111.3(5) . . ?
C41 P1 Rh 117.1(5) . . ?
C31 P1 Rh 113.7(5) . . ?
O1 C1 Rh 177.3(32) . . ?
O2 O1 C1 7.9(43) . . ?
O1 O2 Rh 171.0(34) . . ?
C21 C22 C23 118.3(16) . . ?
C24 C23 C22 120.5(17) . . ?
C23 C24 C25 121.4(18) . . ?
C26 C25 C24 120.6(16) . . ?
C25 C26 C21 121.7(15) . . ?
C26 C21 C22 117.4(15) . . ?
C26 C21 P1 125.5(12) . . ?
C22 C21 P1 117.1(12) . . ?
C41 C42 C43 122.4(16) . . ?
C44 C43 C42 114.9(18) . . ?
C45 C44 C43 126.2(21) . . ?
C44 C45 C46 118.6(19) . . ?
C45 C46 C41 120.4(17) . . ?
C42 C41 C46 117.4(16) . . ?
C42 C41 P1 119.1(12) . . ?
C46 C41 P1 123.2(13) . . ?
C33 C32 C31 119.8(16) . . ?
C32 C33 C34 121.2(16) . . ?
C35 C34 C33 119.3(15) . . ?
C34 C35 C36 119.1(16) . . ?
C31 C36 C35 120.6(16) . . ?
C36 C31 C32 119.8(14) . . ?
C36 C31 P1 119.7(12) . . ?
C32 C31 P1 120.5(12) . . ?
S F1 C2 36.7(5) . . ?
C2 F2 S 40.1(3) . . ?
S F3 C2 26.8(5) . . ?
C2 S F3 121.9(9) . . ?
C2 S F1 82.6(15) . . ?
F3 S F1 129.4(12) . . ?
C2 S F2 61.8(7) . . ?
F3 S F2 126.9(11) . . ?
F1 S F2 103.6(12) . . ?
C2 S C2 35.48(2) . 2_655 ?
F3 S C2 96.8(10) . 2_655 ?
F1 S C2 79.2(13) . 2_655 ?
F2 S C2 96.7(7) . 2_655 ?
S C2 C2 115.83(3) . 2_655 ?
S C2 F2 78.2(7) . . ?
C2 C2 F2 162.3(7) 2_655 . ?
S C2 F1 60.6(12) . . ?
C2 C2 F1 95.8(8) 2_655 . ?
F2 C2 F1 100.8(10) . . ?
S C2 S 135.20(2) . 2_655 ?
C2 C2 S 28.691(14) 2_655 2_655 ?
F2 C2 S 133.6(7) . 2_655 ?
F1 C2 S 122.7(9) . 2_655 ?
S C2 F3 31.3(5) . . ?
C2 C2 F3 94.4(6) 2_655 . ?
F2 C2 F3 93.5(10) . . ?
F1 C2 F3 83.4(11) . . ?
S C2 F3 105.9(5) 2_655 . ?

loop_
_geom_bond_atom_site_label_1
_geom_bond_atom_site_label_2
_geom_bond_distance
_geom_bond_site_symmetry_2
_geom_bond_publ_flag
Rh C1 1.697(11) 5_656 ?
Rh C1 1.697(11) . ?
Rh O2 2.003(13) 5_656 ?
Rh O2 2.003(13) . ?
Rh P1 2.333(4) 5_656 ?
Rh P1 2.333(4) . ?
P1 C21 1.78(2) . ?
P1 C41 1.81(2) . ?
P1 C31 1.842(14) . ?
C1 O1 1.054(7) . ?
O1 O2 0.755(7) . ?
C22 C21 1.44(2) . ?
C22 C23 1.46(2) . ?
C23 C24 1.33(2) . ?
C24 C25 1.40(2) . ?
C25 C26 1.35(2) . ?
C26 C21 1.43(2) . ?
C42 C41 1.40(2) . ?
C42 C43 1.41(3) . ?
C43 C44 1.35(2) . ?
C44 C45 1.33(2) . ?
C45 C46 1.38(2) . ?
C46 C41 1.40(2) . ?
C32 C33 1.35(2) . ?
C32 C31 1.41(2) . ?
C33 C34 1.43(2) . ?
C34 C35 1.38(2) . ?
C35 C36 1.41(2) . ?
C36 C31 1.38(2) . ?
F1 S 1.41(2) . ?
F1 C2 1.60(2) . ?
F2 C2 1.323(13) . ?
F2 S 1.469(12) . ?
F3 S 1.11(2) . ?
F3 C2 1.82(2) . ?
S C2 0.9667(3) . ?
S C2 1.8125(6) 2_655 ?
C2 C2 1.1688(4) 2_655 ?
C2 S 1.8125(6) 2_655 ?
